data_4029336
loop_
_publ_author_name
'Cantillo, David'
'Avalos, Mart\'in'
'Babiano, Reyes'
'Cintas, Pedro'
'Jim\'enez, Jos\'e L'
'Light, Mark E.'
'Palacios, Juan C.'
'Porro, Roc\'io'

_publ_section_title
;
 Stepwise Formation of 1,3-Diazolium-4-thiolates by M\"unchnone
 Cycloadditions: Promising Candidates for Nonlinear Optics.
;
_journal_issue 9
_journal_name_full 'The Journal of organic chemistry'
_journal_page_first 4201
_journal_page_last 4205
_journal_paper_doi 10.1021/jo500349g
_journal_volume 79
_journal_year 2014
_chemical_compound_source 'Pedro Cintas'
_chemical_formula_sum 'C23 H19 N3 O3 S'
_chemical_formula_weight 417.47
_space_group_IT_number 14
_symmetry_cell_setting monoclinic
_symmetry_space_group_name_Hall '-P 2ybc'
_symmetry_space_group_name_H-M 'P 1 21/c 1'
_atom_sites_solution_hydrogens geom
_atom_sites_solution_primary direct
_atom_sites_solution_secondary difmap
_audit_creation_method SHELXL-97
_cell_angle_alpha 90.00
_cell_angle_beta 101.3700(10)
_cell_angle_gamma 90.00
_cell_formula_units_Z 4
_cell_length_a 5.8170(2)
_cell_length_b 34.7466(10)
_cell_length_c 9.9049(3)
_cell_measurement_reflns_used 16645
_cell_measurement_temperature 120(2)
_cell_measurement_theta_max 27.48
_cell_measurement_theta_min 2.91
_cell_volume 1962.70(11)
_computing_cell_refinement 'DENZO (Otwinowski & Minor, 1997) & COLLECT (Hooft, R.W.W., 1998)'
_computing_data_collection 'COLLECT (Hooft, R.W.W., 1998)'
_computing_data_reduction 'DENZO (Otwinowski & Minor, 1997) & COLLECT (Hooft, R.W.W., 1998)'
_computing_molecular_graphics
;
Images generated using CrystalMaker: a crystal and molecular 
structures program for Mac and Windows. CrystalMaker Software Ltd, 
Oxford, England (www.crystalmaker.com)
;
_computing_publication_material 'WINGX (Farrugia, 1998)'
_computing_structure_refinement 'SHELXL-97 (Sheldrick, 2008)'
_computing_structure_solution 'SHELXS-97 (Sheldrick, 1997)'
_diffrn_ambient_temperature 120(2)
_diffrn_detector_area_resol_mean 9.091
_diffrn_measured_fraction_theta_full 0.918
_diffrn_measured_fraction_theta_max 0.918
_diffrn_measurement_device_type 'Bruker-Nonius CCD camera on \k-goniostat'
_diffrn_measurement_method '\f & \w scans to fill the asymmetric unit'
_diffrn_radiation_monochromator graphite
_diffrn_radiation_source 'Bruker Nonius FR591 Rotating Anode'
_diffrn_radiation_type MoK\a
_diffrn_radiation_wavelength 0.71073
_diffrn_reflns_av_R_equivalents 0.0627
_diffrn_reflns_av_sigmaI/netI 0.0481
_diffrn_reflns_limit_h_max 6
_diffrn_reflns_limit_h_min -6
_diffrn_reflns_limit_k_max 41
_diffrn_reflns_limit_k_min -41
_diffrn_reflns_limit_l_max 11
_diffrn_reflns_limit_l_min -11
_diffrn_reflns_number 16963
_diffrn_reflns_theta_full 25.65
_diffrn_reflns_theta_max 25.65
_diffrn_reflns_theta_min 3.52
_diffrn_standards_number 0
_exptl_absorpt_coefficient_mu 0.197
_exptl_absorpt_correction_T_max 0.9617
_exptl_absorpt_correction_T_min 0.9398
_exptl_absorpt_correction_type multi-scan
_exptl_absorpt_process_details
;
SADABS V2.10 (Sheldrick, G.M., 2003)
;
_exptl_crystal_colour 'Dark Red'
_exptl_crystal_density_diffrn 1.413
_exptl_crystal_density_method 'not measured'
_exptl_crystal_description Block
_exptl_crystal_F_000 872
_exptl_crystal_size_max 0.32
_exptl_crystal_size_mid 0.28
_exptl_crystal_size_min 0.2
_refine_diff_density_max 0.259
_refine_diff_density_min -0.306
_refine_diff_density_rms 0.055
_refine_ls_extinction_method none
_refine_ls_goodness_of_fit_ref 0.989
_refine_ls_hydrogen_treatment constr
_refine_ls_matrix_type full
_refine_ls_number_parameters 273
_refine_ls_number_reflns 3400
_refine_ls_number_restraints 0
_refine_ls_restrained_S_all 0.989
_refine_ls_R_factor_all 0.0602
_refine_ls_R_factor_gt 0.0404
_refine_ls_shift/su_max 0.001
_refine_ls_shift/su_mean 0.000
_refine_ls_structure_factor_coef Fsqd
_refine_ls_weighting_details 'calc w=1/[\s^2^(Fo^2^)+(0.0778P)^2^+0.2022P] where P=(Fo^2^+2Fc^2^)/3'
_refine_ls_weighting_scheme calc
_refine_ls_wR_factor_gt 0.1080
_refine_ls_wR_factor_ref 0.1210
_reflns_number_gt 2641
_reflns_number_total 3400
_reflns_threshold_expression >2\s(I)
_cod_data_source_file jo500349g_si_001.cif
_cod_data_source_block 2010acc0498
_cod_depositor_comments
;
The following automatic conversions were performed:

'_symmetry_cell_setting' value 'Monoclinic' changed to 'monoclinic'
according to
/usr/data/users/saulius/crontab/automatic-downloads/rss-feeds/ACS/lib/dictionaries/cif_core.dic
dictionary named 'cif_core.dic' version 2.4.2 from 2011-04-26.

Automatic conversion script
Id: cif_fix_values 2281 2013-09-26 08:29:07Z andrius 

 Adding full bibliography for 4029336--4029337.cif.

The following automatic conversions were performed:

data name '_iucr_refine_instruction_details' was replaced with
'_iucr_refine_instructions_details' as specified in the replacement
file 'data/replacement-values/replacement_tags.lst'.

Automatic conversion script
Id: cif_correct_tags 9268 2022-04-12 08:56:07Z antanas 
;
_cod_original_sg_symbol_H-M P2(1)/c
_cod_database_code 4029336

loop_
_symmetry_equiv_pos_as_xyz
'x, y, z'
'-x, y+1/2, -z+1/2'
'-x, -y, -z'
'x, -y-1/2, z-1/2'

loop_
_atom_site_label
_atom_site_type_symbol
_atom_site_fract_x
_atom_site_fract_y
_atom_site_fract_z
_atom_site_U_iso_or_equiv
_atom_site_adp_type
_atom_site_occupancy
_atom_site_symmetry_multiplicity
_atom_site_calc_flag
_atom_site_refinement_flags
S1 S 0.07367(9) 0.326862(15) 0.22363(5) 0.02042(19) Uani 1 1 d .
O1 O 1.4276(2) 0.37692(4) 0.85981(14) 0.0219(4) Uani 1 1 d .
O2 O 0.0100(3) 0.49732(5) -0.27288(16) 0.0323(4) Uani 1 1 d .
O3 O -0.3170(3) 0.46898(4) -0.26113(15) 0.0270(4) Uani 1 1 d .
N1 N 0.5284(3) 0.40837(5) 0.36618(17) 0.0166(4) Uani 1 1 d .
N2 N 0.4642(3) 0.34851(5) 0.41078(16) 0.0155(4) Uani 1 1 d .
N3 N -0.1067(3) 0.47554(5) -0.21570(17) 0.0209(4) Uani 1 1 d .
C1 C 1.4649(4) 0.34572(7) 0.9575(2) 0.0261(5) Uani 1 1 d .
H1A H 1.3578 0.3485 1.0219 0.039 Uiso 1 1 calc R
H1B H 1.6273 0.3463 1.0085 0.039 Uiso 1 1 calc R
H1C H 1.4349 0.3212 0.9084 0.039 Uiso 1 1 calc R
C2 C 1.2201(4) 0.37743(6) 0.7680(2) 0.0174(5) Uani 1 1 d .
C3 C 1.2123(4) 0.40052(6) 0.6520(2) 0.0186(5) Uani 1 1 d .
H3 H 1.3436 0.4160 0.6439 0.022 Uiso 1 1 calc R
C4 C 1.0146(4) 0.40100(6) 0.5492(2) 0.0192(5) Uani 1 1 d .
H4 H 1.0131 0.4160 0.4687 0.023 Uiso 1 1 calc R
C5 C 0.8147(4) 0.37956(6) 0.5622(2) 0.0162(5) Uani 1 1 d .
C6 C 0.8227(4) 0.35821(6) 0.6820(2) 0.0177(5) Uani 1 1 d .
H6 H 0.6872 0.3444 0.6942 0.021 Uiso 1 1 calc R
C7 C 1.0231(3) 0.35659(6) 0.7836(2) 0.0170(5) Uani 1 1 d .
H7 H 1.0260 0.3413 0.8635 0.020 Uiso 1 1 calc R
C8 C 0.4936(3) 0.31083(6) 0.4733(2) 0.0164(5) Uani 1 1 d .
C9 C 0.6838(4) 0.28858(6) 0.4584(2) 0.0191(5) Uani 1 1 d .
H9 H 0.7896 0.2972 0.4030 0.023 Uiso 1 1 calc R
C10 C 0.7173(4) 0.25335(6) 0.5264(2) 0.0245(5) Uani 1 1 d .
H10 H 0.8471 0.2376 0.5177 0.029 Uiso 1 1 calc R
C11 C 0.5612(4) 0.24127(6) 0.6067(2) 0.0250(5) Uani 1 1 d .
H11 H 0.5856 0.2173 0.6537 0.030 Uiso 1 1 calc R
C12 C 0.3702(4) 0.26367(6) 0.6191(2) 0.0231(5) Uani 1 1 d .
H12 H 0.2641 0.2550 0.6743 0.028 Uiso 1 1 calc R
C13 C 0.3330(4) 0.29858(6) 0.5515(2) 0.0198(5) Uani 1 1 d .
H13 H 0.2005 0.3139 0.5582 0.024 Uiso 1 1 calc R
C14 C 0.5964(4) 0.44901(6) 0.3933(2) 0.0233(5) Uani 1 1 d .
H14A H 0.6630 0.4524 0.4915 0.035 Uiso 1 1 calc R
H14B H 0.4578 0.4655 0.3676 0.035 Uiso 1 1 calc R
H14C H 0.7134 0.4562 0.3389 0.035 Uiso 1 1 calc R
C15 C 0.6086(3) 0.37891(6) 0.4498(2) 0.0156(5) Uani 1 1 d .
C16 C 0.2818(3) 0.35855(6) 0.2998(2) 0.0163(5) Uani 1 1 d .
C17 C 0.3269(4) 0.39676(6) 0.2708(2) 0.0164(5) Uani 1 1 d .
C18 C 0.2157(4) 0.41981(6) 0.1537(2) 0.0163(5) Uani 1 1 d .
C19 C 0.3433(4) 0.44536(6) 0.0864(2) 0.0184(5) Uani 1 1 d .
H19 H 0.5038 0.4501 0.1245 0.022 Uiso 1 1 calc R
C20 C 0.2399(4) 0.46374(6) -0.0340(2) 0.0187(5) Uani 1 1 d .
H20 H 0.3281 0.4807 -0.0792 0.022 Uiso 1 1 calc R
C21 C 0.0046(4) 0.45686(6) -0.0877(2) 0.0162(5) Uani 1 1 d .
C22 C -0.1277(4) 0.43221(6) -0.0242(2) 0.0190(5) Uani 1 1 d .
H22 H -0.2884 0.4278 -0.0629 0.023 Uiso 1 1 calc R
C23 C -0.0224(4) 0.41398(6) 0.0966(2) 0.0186(5) Uani 1 1 d .
H23 H -0.1126 0.3973 0.1415 0.022 Uiso 1 1 calc R

loop_
_atom_site_aniso_label
_atom_site_aniso_U_11
_atom_site_aniso_U_22
_atom_site_aniso_U_33
_atom_site_aniso_U_23
_atom_site_aniso_U_13
_atom_site_aniso_U_12
S1 0.0206(3) 0.0190(3) 0.0199(3) 0.0008(2) -0.0003(2) -0.0044(2)
O1 0.0177(8) 0.0243(9) 0.0207(8) 0.0018(6) -0.0033(7) -0.0009(6)
O2 0.0362(10) 0.0327(10) 0.0273(9) 0.0129(8) 0.0048(8) -0.0056(8)
O3 0.0259(10) 0.0272(9) 0.0235(8) 0.0025(7) -0.0055(7) -0.0006(7)
N1 0.0190(10) 0.0149(9) 0.0148(9) 0.0003(7) 0.0007(8) -0.0006(8)
N2 0.0156(10) 0.0144(9) 0.0159(9) 0.0027(7) 0.0019(7) -0.0012(7)
N3 0.0259(11) 0.0184(10) 0.0172(9) -0.0007(8) 0.0017(9) 0.0015(8)
C1 0.0250(13) 0.0275(13) 0.0236(12) 0.0041(10) -0.0006(10) 0.0011(10)
C2 0.0163(12) 0.0180(12) 0.0165(11) -0.0043(9) -0.0001(9) 0.0040(9)
C3 0.0191(12) 0.0152(11) 0.0215(11) -0.0029(9) 0.0040(10) -0.0033(9)
C4 0.0221(12) 0.0181(11) 0.0176(11) 0.0010(9) 0.0043(9) 0.0009(9)
C5 0.0178(11) 0.0147(11) 0.0154(10) -0.0009(9) 0.0018(9) 0.0017(9)
C6 0.0171(11) 0.0178(11) 0.0186(11) -0.0037(9) 0.0043(9) -0.0013(9)
C7 0.0194(12) 0.0173(11) 0.0142(10) 0.0007(9) 0.0030(9) 0.0001(9)
C8 0.0164(11) 0.0151(11) 0.0154(10) 0.0003(9) -0.0029(9) -0.0031(9)
C9 0.0202(12) 0.0196(12) 0.0160(10) -0.0007(9) 0.0002(9) -0.0020(10)
C10 0.0264(13) 0.0182(12) 0.0263(12) -0.0012(10) -0.0013(10) 0.0036(10)
C11 0.0343(14) 0.0178(12) 0.0195(11) 0.0024(9) -0.0033(10) -0.0037(10)
C12 0.0283(13) 0.0211(12) 0.0195(11) 0.0031(9) 0.0040(10) -0.0071(10)
C13 0.0187(12) 0.0208(12) 0.0191(11) -0.0002(9) 0.0024(9) -0.0030(9)
C14 0.0306(13) 0.0150(11) 0.0206(11) -0.0010(9) -0.0041(10) -0.0032(10)
C15 0.0168(11) 0.0166(11) 0.0135(10) -0.0003(9) 0.0032(9) -0.0010(9)
C16 0.0166(11) 0.0188(12) 0.0133(10) 0.0018(9) 0.0026(9) 0.0005(9)
C17 0.0147(11) 0.0184(11) 0.0152(10) -0.0016(9) 0.0010(9) 0.0002(9)
C18 0.0182(12) 0.0155(11) 0.0152(10) -0.0016(9) 0.0032(9) 0.0007(9)
C19 0.0167(11) 0.0180(11) 0.0195(11) -0.0017(9) 0.0008(9) -0.0009(9)
C20 0.0227(12) 0.0145(11) 0.0202(11) -0.0010(9) 0.0073(10) -0.0008(9)
C21 0.0193(12) 0.0141(11) 0.0137(10) -0.0022(9) -0.0004(9) 0.0023(9)
C22 0.0174(12) 0.0180(11) 0.0206(11) -0.0015(9) 0.0014(9) 0.0004(9)
C23 0.0181(12) 0.0169(11) 0.0208(11) -0.0007(9) 0.0037(9) -0.0017(9)

loop_
_atom_type_symbol
_atom_type_description
_atom_type_scat_dispersion_real
_atom_type_scat_dispersion_imag
_atom_type_scat_source
C C 0.0033 0.0016 'International Tables Vol C Tables 4.2.6.8 and 6.1.1.4'
H H 0.0000 0.0000 'International Tables Vol C Tables 4.2.6.8 and 6.1.1.4'
N N 0.0061 0.0033 'International Tables Vol C Tables 4.2.6.8 and 6.1.1.4'
O O 0.0106 0.0060 'International Tables Vol C Tables 4.2.6.8 and 6.1.1.4'
S S 0.1246 0.1234 'International Tables Vol C Tables 4.2.6.8 and 6.1.1.4'

loop_
_geom_angle_atom_site_label_1
_geom_angle_atom_site_label_2
_geom_angle_atom_site_label_3
_geom_angle
C2 O1 C1 117.07(16)
C15 N1 C17 109.68(16)
C15 N1 C14 124.71(17)
C17 N1 C14 123.53(17)
C15 N2 C16 110.90(16)
C15 N2 C8 124.72(17)
C16 N2 C8 124.37(16)
O2 N3 O3 122.84(17)
O2 N3 C21 119.00(18)
O3 N3 C21 118.15(17)
O1 C2 C7 124.11(19)
O1 C2 C3 116.04(18)
C7 C2 C3 119.85(19)
C4 C3 C2 120.19(19)
C3 C4 C5 120.66(19)
C6 C5 C4 118.07(19)
C6 C5 C15 121.56(18)
C4 C5 C15 120.33(18)
C7 C6 C5 121.58(19)
C6 C7 C2 119.52(19)
C9 C8 C13 121.85(19)
C9 C8 N2 119.42(17)
C13 C8 N2 118.69(18)
C8 C9 C10 118.64(19)
C11 C10 C9 119.9(2)
C12 C11 C10 120.7(2)
C11 C12 C13 120.2(2)
C12 C13 C8 118.7(2)
N1 C15 N2 107.35(17)
N1 C15 C5 126.13(18)
N2 C15 C5 126.53(18)
C17 C16 N2 104.62(17)
C17 C16 S1 132.24(16)
N2 C16 S1 123.06(15)
C16 C17 N1 107.43(17)
C16 C17 C18 128.13(18)
N1 C17 C18 123.85(18)
C23 C18 C19 118.12(19)
C23 C18 C17 119.36(18)
C19 C18 C17 122.23(19)
C20 C19 C18 121.4(2)
C19 C20 C21 118.65(19)
C22 C21 C20 121.88(19)
C22 C21 N3 118.65(18)
C20 C21 N3 119.46(18)
C21 C22 C23 119.00(19)
C22 C23 C18 120.99(19)

loop_
_geom_bond_atom_site_label_1
_geom_bond_atom_site_label_2
_geom_bond_distance
S1 C16 1.699(2)
O1 C2 1.361(2)
O1 C1 1.441(3)
O2 N3 1.227(2)
O3 N3 1.238(2)
N1 C15 1.341(3)
N1 C17 1.412(3)
N1 C14 1.477(3)
N2 C15 1.357(2)
N2 C16 1.413(2)
N2 C8 1.444(3)
N3 C21 1.458(3)
C2 C7 1.390(3)
C2 C3 1.394(3)
C3 C4 1.378(3)
C4 C5 1.408(3)
C5 C6 1.392(3)
C5 C15 1.467(3)
C6 C7 1.383(3)
C8 C9 1.381(3)
C8 C13 1.392(3)
C9 C10 1.392(3)
C10 C11 1.385(3)
C11 C12 1.382(3)
C12 C13 1.382(3)
C16 C17 1.394(3)
C17 C18 1.452(3)
C18 C23 1.403(3)
C18 C19 1.406(3)
C19 C20 1.382(3)
C20 C21 1.388(3)
C21 C22 1.383(3)
C22 C23 1.386(3)
